data_9017174
loop_
_publ_author_name
'Tait, K. T.'
'Hawthorne, F. C.'
'Wise, M. A.'

_publ_section_title
;
 The crystal chemistry of the graftonite-beusite minerals
 Notes: Sample B2
;
_journal_name_full 'The Canadian Mineralogist'
_journal_page_first 653
_journal_page_last 662
_journal_volume 51
_journal_year 2013
_chemical_compound_source 'Rice mine, North Groton, New Hampshire, USA'
_chemical_formula_sum 'Ca0.36 Fe0.67 Mg0.21 Mn1.75 O8 P2 Zn0.01'
_chemical_name_mineral Beusite
_space_group_IT_number 14
_space_group_name_Hall '-P 2ybc'
_space_group_name_H-M_alt 'P 1 21/c 1'
_symmetry_space_group_name_H-M 'P 1 21/c 1'
_cell_angle_alpha 90
_cell_angle_beta 99.199
_cell_angle_gamma 90
_cell_length_a 8.7900
_cell_length_b 11.5382
_cell_length_c 6.1654
_cell_volume 617.258
_cell_formula_units_Z 4
_database_code_amcsd 0020200
_exptl_crystal_density_diffrn 3.698
_cod_data_source_file inputs/fixed/downloads/07/07386.cif
_cod_data_source_block 07386
_cod_original_formula_sum 'Mn1.75 Ca.36 Fe.67 Mg.21 Zn.01 P2 O8'
_cod_database_code 9017174

loop_
_space_group_symop_operation_xyz
x,y,z
x,1/2-y,1/2+z
-x,1/2+y,1/2-z
-x,-y,-z

loop_
_atom_site_label
_atom_site_fract_x
_atom_site_fract_y
_atom_site_fract_z
_atom_site_occupancy
_atom_site_U_iso_or_equiv
Mn(1) 0.94364 0.11988 0.83899 0.64000 0.01620
Ca(1) 0.94364 0.11988 0.83899 0.36000 0.01620
Fe(2) 0.71692 0.07660 0.32915 0.67000 0.01790
Mn(2) 0.71692 0.07660 0.32915 0.11000 0.01790
Mg(2) 0.71692 0.07660 0.32915 0.21000 0.01790
Zn(2) 0.71692 0.07660 0.32915 0.01000 0.01790
Mn(3) 0.36044 0.19111 0.12860 1.00000 0.01200
P(1) 0.09038 0.13580 0.39342 1.00000 0.00930
P(2) 0.60285 0.08864 0.80689 1.00000 0.00910
O(1) 0.07704 0.06880 0.17690 1.00000 0.01510
O(2) 0.47560 0.17680 0.83070 1.00000 0.01380
O(3) 0.93720 0.19540 0.41580 1.00000 0.02100
O(4) 0.69270 0.12750 0.62570 1.00000 0.01370
O(5) 0.21240 0.23020 0.37890 1.00000 0.01790
O(6) 0.72560 0.08730 0.01470 1.00000 0.01310
O(7) 0.13670 0.06150 0.59670 1.00000 0.01990
O(8) 0.53280 -0.03350 0.76020 1.00000 0.01250

loop_
_cod_related_entry_id
_cod_related_entry_database
_cod_related_entry_code
1 AMCSD 0020200
